data_9009440
loop_
_publ_author_name
'Perrotta A J'

_publ_section_title
;
 The crystal structure of epistilbite
 Locality: Teigarhorn, Iceland
;
_journal_name_full 'Mineralogical Magazine'
_journal_page_first 480
_journal_page_last 490
_journal_paper_doi 10.1180/minmag.1967.036.280.02
_journal_volume 36
_journal_year 1967
_chemical_formula_sum 'Al3.144 Ca1.296 H18 K0.05 Na0.53 O31.87 Si8.856'
_chemical_name_mineral Epistilbite
_space_group_IT_number 12
_symmetry_space_group_name_Hall '-C 2y'
_symmetry_space_group_name_H-M 'C 1 2/m 1'
_cell_angle_alpha 90
_cell_angle_beta 124.54
_cell_angle_gamma 90
_cell_length_a 9.08
_cell_length_b 17.74
_cell_length_c 10.25
_cell_formula_units_Z 2
_cell_volume 1360.030
_cod_original_formula_sum 'Ca1.296 Na.53 K.05 (Al3.144 Si8.856) O31.87 H18'
_cod_database_code 9009440

loop_
_symmetry_equiv_pos_as_xyz
x,y,z
1/2+x,1/2+y,z
x,-y,z
1/2+x,1/2-y,z
-x,y,-z
1/2-x,1/2+y,-z
-x,-y,-z
1/2-x,1/2-y,-z

loop_
_atom_site_type_symbol
_atom_site_label
_atom_site_fract_x
_atom_site_fract_y
_atom_site_fract_z
_atom_site_occupancy
_atom_site_U_iso_or_equiv
_atom_site_attached_hydrogens
Ca Ca 0.76000 0.00000 0.25100 0.64800 0.03293 0
Na Na 0.76000 0.00000 0.25100 0.26500 0.03293 0
K K 0.76000 0.00000 0.25100 0.02500 0.03293 0
Al AlTA 0.00100 0.08800 0.16100 0.26200 0.00760 0
Si SiTA 0.00100 0.08800 0.16100 0.73800 0.00760 0
Al AlTB 0.29300 0.20800 0.39000 0.26200 0.01013 0
Si SiTB 0.29300 0.20800 0.39000 0.73800 0.01013 0
Al AlTC 0.70700 0.19700 0.09700 0.26200 0.01393 0
Si SiTC 0.70700 0.19700 0.09700 0.73800 0.01393 0
O O1 0.02100 0.00000 0.21500 1.00000 0.01013 0
O O2 0.00000 0.10000 0.00000 1.00000 0.02533 0
O O3 0.81200 0.11700 0.13200 1.00000 0.02153 0
O O4 0.17000 0.13400 0.30900 1.00000 0.01900 0
O O5 0.50000 0.18000 0.00000 1.00000 0.03926 0
O O6 0.50000 0.17900 0.50000 1.00000 0.01393 0
O O7 0.75000 0.25000 0.00000 1.00000 0.05826 0
O O8 0.77300 0.23300 0.26100 1.00000 0.05953 0
O O9 0.25000 0.25000 0.50000 1.00000 0.05826 0
O Wat1 0.72400 0.00000 0.50200 0.87440 0.06206 2
O Wat2 0.00000 0.07800 0.50000 0.87440 0.06206 2
O Wat3 0.55900 0.08200 0.28100 0.87440 0.05066 2
O Wat4 0.50000 0.00000 0.00000 0.87440 0.04179 2
